data_4074031
loop_
_publ_author_name
'Zimmermann, Melanie'
'Estler, Frank'
'Herdtweck, Eberhardt'
'T\"ornroos, Karl W.'
'Anwander, Reiner'

_publ_section_title
;
 Distinct C&#x2212;H Bond Activation Pathways in
 Diamido-Pyridine-Supported Rare-Earth Metal Hydrocarbyl Complexes
;
_journal_issue 24
_journal_name_full Organometallics
_journal_page_first 6029
_journal_paper_doi 10.1021/om700830k
_journal_volume 26
_journal_year 2007
_chemical_formula_moiety 'C62 H80 Lu2 N6'
_chemical_formula_sum 'C62 H80 Lu2 N6'
_chemical_formula_weight 1259.26
_chemical_name_systematic
; 
 ? 
;
_space_group_IT_number 15
_symmetry_cell_setting monoclinic
_symmetry_space_group_name_Hall '-C 2yc'
_symmetry_space_group_name_H-M 'C 1 2/c 1'
_atom_sites_solution_hydrogens geom
_atom_sites_solution_primary direct
_atom_sites_solution_secondary difmap
_audit_creation_method SHELXL-97
_cell_angle_alpha 90.00
_cell_angle_beta 112.208(1)
_cell_angle_gamma 90.00
_cell_formula_units_Z 4
_cell_length_a 19.0980(8)
_cell_length_b 17.7147(7)
_cell_length_c 17.2840(7)
_cell_measurement_reflns_used 14114
_cell_measurement_temperature 123(2)
_cell_measurement_theta_max 30.06
_cell_measurement_theta_min 2.32
_cell_volume 5413.7(4)
_computing_cell_refinement
;
Bruker (2004). SAINT, version 6.45a, Bruker AXS Inc., Madison, 
Wisconsin, USA.
;
_computing_data_collection
;
Bruker (1999). SMART, version 5.054, Bruker AXS Inc., Madison, 
Wisconsin, USA.
;
_computing_data_reduction
;
Bruker (2004). SAINT, version 6.45a, Bruker AXS Inc., Madison, 
Wisconsin, USA.
;
_computing_molecular_graphics
;
Brandenburg, K. (2005). DIAMOND. Version 3.1. Crystal Impact GbR, Bonn, 
Germany.
;
_computing_publication_material
;
Bruker AXS (2003). SHELXTL. Version 6.14. Bruker AXS Inc., Madison, 
Wisconsin, USA.
;
_computing_structure_refinement
;
Sheldrick, G. M. (1997). SHELXS97 and SHELXL97. University of 
G\"ottingen, Germany.
;
_computing_structure_solution
;     
Sheldrick, G. M. (1997). SHELXS97 and SHELXL97. University of 
G\"ottingen, Germany. 
;
_diffrn_ambient_temperature 123(2)
_diffrn_detector_area_resol_mean '48 \um'
_diffrn_measured_fraction_theta_full 0.999
_diffrn_measured_fraction_theta_max 0.999
_diffrn_measurement_device_type 'Bruker-AXS SMART 2K CCD'
_diffrn_measurement_method 'omega scans'
_diffrn_radiation_monochromator graphite
_diffrn_radiation_source 'normal-focus sealed tube'
_diffrn_radiation_type MoK\a
_diffrn_radiation_wavelength 0.71073
_diffrn_reflns_av_R_equivalents 0.0354
_diffrn_reflns_av_sigmaI/netI 0.0242
_diffrn_reflns_limit_h_max 26
_diffrn_reflns_limit_h_min -26
_diffrn_reflns_limit_k_max 24
_diffrn_reflns_limit_k_min -24
_diffrn_reflns_limit_l_max 24
_diffrn_reflns_limit_l_min -24
_diffrn_reflns_number 45359
_diffrn_reflns_theta_full 30.06
_diffrn_reflns_theta_max 30.06
_diffrn_reflns_theta_min 2.30
_diffrn_standards_decay_% 0
_diffrn_standards_interval_count 1
_diffrn_standards_interval_time '28 h'
_diffrn_standards_number 778
_exptl_absorpt_coefficient_mu 3.671
_exptl_absorpt_correction_T_max 0.85528
_exptl_absorpt_correction_T_min 0.38293
_exptl_absorpt_correction_type numerical
_exptl_absorpt_process_details
;
Bruker AXS (2003). SHELXTL. Version 6.14. 
Bruker AXS Inc., Madison, Wisconsin, USA. 
;
_exptl_crystal_colour yellow
_exptl_crystal_density_diffrn 1.545
_exptl_crystal_density_method 'not measured'
_exptl_crystal_description 'elongated prism'
_exptl_crystal_F_000 2544
_exptl_crystal_size_max 0.25
_exptl_crystal_size_mid 0.063
_exptl_crystal_size_min 0.050
_refine_diff_density_max 0.928
_refine_diff_density_min -0.692
_refine_diff_density_rms 0.091
_refine_ls_extinction_method none
_refine_ls_goodness_of_fit_ref 1.023
_refine_ls_hydrogen_treatment constr
_refine_ls_matrix_type full
_refine_ls_number_parameters 323
_refine_ls_number_reflns 7940
_refine_ls_number_restraints 0
_refine_ls_restrained_S_all 1.023
_refine_ls_R_factor_all 0.0283
_refine_ls_R_factor_gt 0.0190
_refine_ls_shift/su_max 0.002
_refine_ls_shift/su_mean 0.000
_refine_ls_structure_factor_coef Fsqd
_refine_ls_weighting_details 'calc w=1/[\s^2^(Fo^2^)+(0.0183P)^2^+8.8481P] where P=(Fo^2^+2Fc^2^)/3'
_refine_ls_weighting_scheme calc
_refine_ls_wR_factor_gt 0.0419
_refine_ls_wR_factor_ref 0.0453
_reflns_number_gt 6759
_reflns_number_total 7940
_reflns_threshold_expression I>2\s(I)
_cod_data_source_file om700830k-file002.cif
_cod_data_source_block Compound8
_cod_original_sg_symbol_H-M 'C 2/c'
_cod_database_code 4074031

loop_
_symmetry_equiv_pos_as_xyz
'x, y, z'
'-x, y, -z+1/2'
'x+1/2, y+1/2, z'
'-x+1/2, y+1/2, -z+1/2'
'-x, -y, -z'
'x, -y, z-1/2'
'-x+1/2, -y+1/2, -z'
'x+1/2, -y+1/2, z-1/2'

loop_
_atom_site_label
_atom_site_type_symbol
_atom_site_fract_x
_atom_site_fract_y
_atom_site_fract_z
_atom_site_U_iso_or_equiv
_atom_site_adp_type
_atom_site_occupancy
_atom_site_symmetry_multiplicity
_atom_site_calc_flag
_atom_site_refinement_flags
Lu1 Lu 0.014272(4) 0.240192(4) 0.854993(5) 0.01321(3) Uani 1 1 d .
N1 N -0.02019(9) 0.33071(9) 0.92473(10) 0.0149(3) Uani 1 1 d .
C1 C -0.05198(11) 0.32409(11) 0.98704(12) 0.0163(4) Uani 1 1 d .
N2 N 0.07565(9) 0.35350(9) 0.84812(10) 0.0153(3) Uani 1 1 d .
C2 C -0.12633(12) 0.34864(12) 0.97374(13) 0.0190(4) Uani 1 1 d .
N3 N 0.08619(9) 0.22798(9) 0.77223(10) 0.0147(3) Uani 1 1 d .
C3 C -0.15481(13) 0.33909(13) 1.03651(14) 0.0251(5) Uani 1 1 d .
H3 H -0.2048 0.3554 1.0270 0.030 Uiso 1 1 calc R
C4 C -0.11186(14) 0.30640(14) 1.11229(15) 0.0286(5) Uani 1 1 d .
H4 H -0.1321 0.3002 1.1544 0.034 Uiso 1 1 calc R
C5 C -0.03897(14) 0.28286(14) 1.12602(14) 0.0262(5) Uani 1 1 d .
H5 H -0.0094 0.2607 1.1782 0.031 Uiso 1 1 calc R
C6 C -0.00774(12) 0.29072(12) 1.06536(13) 0.0198(4) Uani 1 1 d .
C7 C 0.07270(13) 0.26552(13) 1.08372(13) 0.0233(4) Uani 1 1 d .
H7 H 0.0731 0.2403 1.0321 0.028 Uiso 1 1 calc R
C8 C 0.10305(15) 0.20839(15) 1.15494(15) 0.0344(6) Uani 1 1 d .
H8A H 0.0672 0.1665 1.1451 0.052 Uiso 1 1 calc R
H8B H 0.1095 0.2331 1.2080 0.052 Uiso 1 1 calc R
H8C H 0.1519 0.1890 1.1575 0.052 Uiso 1 1 calc R
C9 C 0.12664(14) 0.33319(15) 1.10110(16) 0.0328(5) Uani 1 1 d .
H9A H 0.1111 0.3660 1.0518 0.049 Uiso 1 1 calc R
H9B H 0.1783 0.3151 1.1135 0.049 Uiso 1 1 calc R
H9C H 0.1250 0.3616 1.1490 0.049 Uiso 1 1 calc R
C10 C -0.17617(12) 0.38762(12) 0.89368(13) 0.0203(4) Uani 1 1 d .
H10 H -0.1515 0.3815 0.8523 0.024 Uiso 1 1 calc R
C11 C -0.18268(14) 0.47258(13) 0.90694(15) 0.0281(5) Uani 1 1 d .
H11A H -0.1320 0.4947 0.9310 0.042 Uiso 1 1 calc R
H11B H -0.2090 0.4806 0.9451 0.042 Uiso 1 1 calc R
H1C H -0.2112 0.4967 0.8532 0.042 Uiso 1 1 calc R
C12 C -0.25577(13) 0.35363(15) 0.85474(16) 0.0310(5) Uani 1 1 d .
H12A H -0.2520 0.2994 0.8456 0.046 Uiso 1 1 calc R
H12B H -0.2837 0.3784 0.8012 0.046 Uiso 1 1 calc R
H12C H -0.2826 0.3614 0.8925 0.046 Uiso 1 1 calc R
C13 C -0.00569(12) 0.40940(11) 0.91099(13) 0.0176(4) Uani 1 1 d .
H13A H 0.0113 0.4367 0.9650 0.021 Uiso 1 1 calc R
H13B H -0.0533 0.4330 0.8732 0.021 Uiso 1 1 calc R
C14 C 0.05318(12) 0.41730(11) 0.87365(12) 0.0171(4) Uani 1 1 d .
C15 C 0.08245(13) 0.48730(12) 0.86491(14) 0.0242(5) Uani 1 1 d .
H15 H 0.0643 0.5323 0.8807 0.029 Uiso 1 1 calc R
C16 C 0.13872(14) 0.48980(13) 0.83258(15) 0.0284(5) Uani 1 1 d .
H16 H 0.1602 0.5368 0.8269 0.034 Uiso 1 1 calc R
C17 C 0.16354(13) 0.42328(13) 0.80853(14) 0.0238(5) Uani 1 1 d .
H17 H 0.2028 0.4242 0.7875 0.029 Uiso 1 1 calc R
C18 C 0.12999(11) 0.35555(11) 0.81581(12) 0.0169(4) Uani 1 1 d .
C19 C 0.15048(11) 0.28006(11) 0.78966(13) 0.0172(4) Uani 1 1 d .
H19A H 0.1624 0.2862 0.7390 0.021 Uiso 1 1 calc R
H19B H 0.1957 0.2593 0.8348 0.021 Uiso 1 1 calc R
C20 C 0.10017(11) 0.14774(11) 0.77005(13) 0.0170(4) Uani 1 1 d .
C21 C 0.10720(12) 0.11364(12) 0.69923(13) 0.0194(4) Uani 1 1 d .
C22 C 0.10353(13) 0.03492(12) 0.69168(15) 0.0250(5) Uani 1 1 d .
H22A H 0.1078 0.0116 0.6442 0.030 Uiso 1 1 calc R
C23 C 0.09371(13) -0.00899(13) 0.75274(15) 0.0266(5) Uani 1 1 d .
H23A H 0.0882 -0.0621 0.7453 0.032 Uiso 1 1 calc R
C24 C 0.09180(13) 0.02356(12) 0.82466(14) 0.0238(4) Uani 1 1 d .
H24A H 0.0871 -0.0081 0.8668 0.029 Uiso 1 1 calc R
C25 C 0.09655(11) 0.10196(12) 0.83731(13) 0.0187(4) Uani 1 1 d .
C26 C 0.12926(12) 0.15851(12) 0.63678(13) 0.0214(4) Uani 1 1 d .
H26A H 0.1175 0.2129 0.6416 0.026 Uiso 1 1 calc R
C27 C 0.21488(14) 0.15091(16) 0.66129(17) 0.0343(6) Uani 1 1 d .
H27A H 0.2411 0.1713 0.7176 0.051 Uiso 1 1 calc R
H27B H 0.2303 0.1790 0.6215 0.051 Uiso 1 1 calc R
H27C H 0.2280 0.0975 0.6604 0.051 Uiso 1 1 calc R
C28 C 0.08930(15) 0.13461(14) 0.54523(15) 0.0316(5) Uani 1 1 d .
H28A H 0.1062 0.1669 0.5096 0.047 Uiso 1 1 calc R
H28B H 0.0345 0.1398 0.5288 0.047 Uiso 1 1 calc R
H28C H 0.1017 0.0819 0.5388 0.047 Uiso 1 1 calc R
C29 C 0.09724(12) 0.13635(11) 0.91674(13) 0.0189(4) Uani 1 1 d .
C30 C 0.16892(12) 0.18498(13) 0.96009(13) 0.0234(4) Uani 1 1 d .
H30A H 0.2117 0.1520 0.9906 0.035 Uiso 1 1 calc R
H30B H 0.1600 0.2200 0.9993 0.035 Uiso 1 1 calc R
H30C H 0.1804 0.2136 0.9178 0.035 Uiso 1 1 calc R
C31 C 0.09461(14) 0.07654(13) 0.97941(14) 0.0262(5) Uani 1 1 d .
H31A H 0.1397 0.0445 0.9949 0.039 Uiso 1 1 calc R
H31B H 0.0492 0.0454 0.9540 0.039 Uiso 1 1 calc R
H31C H 0.0932 0.1014 1.0295 0.039 Uiso 1 1 calc R

loop_
_atom_site_aniso_label
_atom_site_aniso_U_11
_atom_site_aniso_U_22
_atom_site_aniso_U_33
_atom_site_aniso_U_23
_atom_site_aniso_U_13
_atom_site_aniso_U_12
Lu1 0.01328(4) 0.01375(4) 0.01260(4) 0.00122(3) 0.00489(3) -0.00008(3)
N1 0.0169(8) 0.0151(8) 0.0140(8) 0.0007(6) 0.0072(6) -0.0005(6)
C1 0.0194(10) 0.0162(9) 0.0147(9) -0.0015(7) 0.0080(8) -0.0025(7)
N2 0.0168(8) 0.0160(8) 0.0133(8) 0.0001(6) 0.0058(6) -0.0012(6)
C2 0.0191(10) 0.0198(10) 0.0185(10) -0.0033(7) 0.0077(8) -0.0021(8)
N3 0.0134(7) 0.0147(8) 0.0159(8) 0.0005(6) 0.0053(6) 0.0013(6)
C3 0.0239(11) 0.0294(12) 0.0259(11) -0.0014(9) 0.0137(9) -0.0015(9)
C4 0.0350(13) 0.0343(13) 0.0241(11) 0.0014(9) 0.0197(10) -0.0037(10)
C5 0.0323(12) 0.0307(12) 0.0166(10) 0.0044(8) 0.0104(9) 0.0004(10)
C6 0.0226(10) 0.0214(10) 0.0150(9) 0.0008(7) 0.0065(8) -0.0009(8)
C7 0.0245(11) 0.0289(11) 0.0148(9) 0.0049(8) 0.0054(8) 0.0053(9)
C8 0.0394(14) 0.0405(14) 0.0192(11) 0.0095(10) 0.0067(10) 0.0117(11)
C9 0.0216(12) 0.0391(14) 0.0326(13) 0.0005(11) 0.0046(10) -0.0010(10)
C10 0.0180(10) 0.0247(11) 0.0180(10) -0.0008(8) 0.0063(8) 0.0001(8)
C11 0.0297(12) 0.0241(11) 0.0283(12) -0.0016(9) 0.0084(10) 0.0037(9)
C12 0.0194(11) 0.0373(14) 0.0325(13) -0.0041(10) 0.0056(10) -0.0023(9)
C13 0.0210(10) 0.0162(9) 0.0179(10) -0.0007(7) 0.0098(8) -0.0002(7)
C14 0.0191(10) 0.0176(10) 0.0143(9) -0.0011(7) 0.0061(8) -0.0028(7)
C15 0.0314(12) 0.0186(10) 0.0279(11) -0.0053(8) 0.0174(10) -0.0065(8)
C16 0.0343(13) 0.0225(11) 0.0349(13) -0.0062(9) 0.0205(11) -0.0114(9)
C17 0.0249(11) 0.0278(11) 0.0233(11) -0.0051(8) 0.0143(9) -0.0095(9)
C18 0.0157(9) 0.0209(10) 0.0129(9) -0.0014(7) 0.0042(7) -0.0025(7)
C19 0.0137(9) 0.0214(10) 0.0171(9) -0.0011(7) 0.0065(7) -0.0005(7)
C20 0.0123(9) 0.0168(9) 0.0201(10) 0.0000(7) 0.0039(8) 0.0026(7)
C21 0.0163(10) 0.0200(10) 0.0210(10) -0.0018(8) 0.0058(8) 0.0036(7)
C22 0.0244(11) 0.0220(11) 0.0260(11) -0.0051(8) 0.0067(9) 0.0037(8)
C23 0.0273(12) 0.0170(10) 0.0318(12) -0.0016(9) 0.0071(10) 0.0026(8)
C24 0.0237(11) 0.0201(10) 0.0249(11) 0.0038(8) 0.0059(9) 0.0023(8)
C25 0.0142(9) 0.0187(10) 0.0211(10) 0.0021(7) 0.0044(8) 0.0031(7)
C26 0.0215(10) 0.0219(10) 0.0217(10) -0.0027(8) 0.0093(9) 0.0051(8)
C27 0.0248(13) 0.0428(15) 0.0396(15) 0.0036(11) 0.0172(11) 0.0068(10)
C28 0.0424(15) 0.0274(12) 0.0252(12) -0.0031(9) 0.0131(11) 0.0031(10)
C29 0.0188(10) 0.0169(9) 0.0187(10) 0.0039(7) 0.0045(8) 0.0012(7)
C30 0.0211(11) 0.0275(11) 0.0193(10) 0.0021(8) 0.0051(8) -0.0007(8)
C31 0.0301(12) 0.0226(11) 0.0253(11) 0.0074(9) 0.0097(10) 0.0028(9)

loop_
_atom_type_symbol
_atom_type_description
_atom_type_scat_dispersion_real
_atom_type_scat_dispersion_imag
_atom_type_scat_source
C C 0.0033 0.0016 'International Tables Vol C Tables 4.2.6.8 and 6.1.1.4'
H H 0.0000 0.0000 'International Tables Vol C Tables 4.2.6.8 and 6.1.1.4'
N N 0.0061 0.0033 'International Tables Vol C Tables 4.2.6.8 and 6.1.1.4'
Lu Lu -0.4720 5.8584 'International Tables Vol C Tables 4.2.6.8 and 6.1.1.4'

loop_
_geom_angle_atom_site_label_1
_geom_angle_atom_site_label_2
_geom_angle_atom_site_label_3
_geom_angle
_geom_angle_site_symmetry_1
_geom_angle_site_symmetry_3
N1 Lu1 N3 105.67(6) . 2_556
N1 Lu1 N3 138.82(6) . .
N3 Lu1 N3 82.99(6) 2_556 .
N1 Lu1 N2 70.77(6) . .
N3 Lu1 N2 106.36(6) 2_556 .
N3 Lu1 N2 68.19(6) . .
N1 Lu1 C29 125.89(7) . .
N3 Lu1 C29 121.41(6) 2_556 .
N3 Lu1 C29 76.07(6) . .
N2 Lu1 C29 114.78(6) . .
N1 Lu1 C20 120.45(6) . 2_556
N3 Lu1 C20 29.27(5) 2_556 2_556
N3 Lu1 C20 86.78(6) . 2_556
N2 Lu1 C20 133.51(6) . 2_556
C29 Lu1 C20 94.75(6) . 2_556
N1 Lu1 C25 155.68(6) . .
N3 Lu1 C25 96.04(6) 2_556 .
N3 Lu1 C25 53.70(6) . .
N2 Lu1 C25 113.78(6) . .
C29 Lu1 C25 29.81(6) . .
C20 Lu1 C25 74.96(6) 2_556 .
N1 Lu1 C30 109.26(6) . .
N3 Lu1 C30 145.07(6) 2_556 .
N3 Lu1 C30 70.57(6) . .
N2 Lu1 C30 85.01(6) . .
C29 Lu1 C30 31.07(7) . .
C20 Lu1 C30 123.83(6) 2_556 .
C25 Lu1 C30 49.94(6) . .
N1 Lu1 Lu1 126.89(4) . 2_556
N3 Lu1 Lu1 42.21(4) 2_556 2_556
N3 Lu1 Lu1 41.78(4) . 2_556
N2 Lu1 Lu1 80.26(4) . 2_556
C29 Lu1 Lu1 106.40(5) . 2_556
C20 Lu1 Lu1 56.47(4) 2_556 2_556
C25 Lu1 Lu1 76.89(4) . 2_556
C30 Lu1 Lu1 111.43(4) . 2_556
C1 N1 C13 111.26(16) . .
C1 N1 Lu1 129.80(13) . .
C13 N1 Lu1 118.84(12) . .
C2 C1 C6 118.61(18) . .
C2 C1 N1 122.54(18) . .
C6 C1 N1 118.84(18) . .
C14 N2 C18 120.27(17) . .
C14 N2 Lu1 118.38(13) . .
C18 N2 Lu1 121.28(13) . .
C3 C2 C1 119.8(2) . .
C3 C2 C10 118.01(19) . .
C1 C2 C10 122.14(19) . .
C20 N3 C19 118.17(16) . .
C20 N3 Lu1 99.29(11) . 2_556
C19 N3 Lu1 117.55(12) . 2_556
C20 N3 Lu1 105.27(12) . .
C19 N3 Lu1 117.00(12) . .
Lu1 N3 Lu1 96.01(6) 2_556 .
C4 C3 C2 121.4(2) . .
C4 C3 H3 119.3 . .
C2 C3 H3 119.3 . .
C3 C4 C5 119.1(2) . .
C3 C4 H4 120.5 . .
C5 C4 H4 120.5 . .
C4 C5 C6 121.9(2) . .
C4 C5 H5 119.0 . .
C6 C5 H5 119.0 . .
C5 C6 C1 119.1(2) . .
C5 C6 C7 120.07(19) . .
C1 C6 C7 120.78(18) . .
C6 C7 C8 114.2(2) . .
C6 C7 C9 111.32(19) . .
C8 C7 C9 109.7(2) . .
C6 C7 H7 107.1 . .
C8 C7 H7 107.1 . .
C9 C7 H7 107.1 . .
C7 C8 H8A 109.5 . .
C7 C8 H8B 109.5 . .
H8A C8 H8B 109.5 . .
C7 C8 H8C 109.5 . .
H8A C8 H8C 109.5 . .
H8B C8 H8C 109.5 . .
C7 C9 H9A 109.5 . .
C7 C9 H9B 109.5 . .
H9A C9 H9B 109.5 . .
C7 C9 H9C 109.5 . .
H9A C9 H9C 109.5 . .
H9B C9 H9C 109.5 . .
C2 C10 C12 113.43(19) . .
C2 C10 C11 111.62(18) . .
C12 C10 C11 109.13(19) . .
C2 C10 H10 107.5 . .
C12 C10 H10 107.5 . .
C11 C10 H10 107.5 . .
C10 C11 H11A 109.5 . .
C10 C11 H11B 109.5 . .
H11A C11 H11B 109.5 . .
C10 C11 H1C 109.5 . .
H11A C11 H1C 109.5 . .
H11B C11 H1C 109.5 . .
C10 C12 H12A 109.5 . .
C10 C12 H12B 109.5 . .
H12A C12 H12B 109.5 . .
C10 C12 H12C 109.5 . .
H12A C12 H12C 109.5 . .
H12B C12 H12C 109.5 . .
N1 C13 C14 112.26(16) . .
N1 C13 H13A 109.2 . .
C14 C13 H13A 109.2 . .
N1 C13 H13B 109.2 . .
C14 C13 H13B 109.2 . .
H13A C13 H13B 107.9 . .
N2 C14 C15 121.56(19) . .
N2 C14 C13 116.62(17) . .
C15 C14 C13 121.81(19) . .
C16 C15 C14 118.5(2) . .
C16 C15 H15 120.8 . .
C14 C15 H15 120.8 . .
C15 C16 C17 119.8(2) . .
C15 C16 H16 120.1 . .
C17 C16 H16 120.1 . .
C18 C17 C16 118.9(2) . .
C18 C17 H17 120.5 . .
C16 C17 H17 120.5 . .
N2 C18 C17 120.89(19) . .
N2 C18 C19 115.21(17) . .
C17 C18 C19 123.89(19) . .
N3 C19 C18 109.01(16) . .
N3 C19 H19A 109.9 . .
C18 C19 H19A 109.9 . .
N3 C19 H19B 109.9 . .
C18 C19 H19B 109.9 . .
H19A C19 H19B 108.3 . .
C21 C20 C25 120.43(18) . .
C21 C20 N3 121.29(18) . .
C25 C20 N3 117.75(18) . .
C21 C20 Lu1 83.61(12) . 2_556
C25 C20 Lu1 131.38(13) . 2_556
N3 C20 Lu1 51.45(9) . 2_556
C22 C21 C20 119.2(2) . .
C22 C21 C26 118.13(19) . .
C20 C21 C26 122.15(19) . .
C23 C22 C21 120.4(2) . .
C23 C22 H22A 119.8 . .
C21 C22 H22A 119.8 . .
C22 C23 C24 120.7(2) . .
C22 C23 H23A 119.7 . .
C24 C23 H23A 119.7 . .
C23 C24 C25 122.0(2) . .
C23 C24 H24A 119.0 . .
C25 C24 H24A 119.0 . .
C24 C25 C20 116.84(19) . .
C24 C25 C29 121.54(19) . .
C20 C25 C29 121.63(18) . .
C24 C25 Lu1 145.25(15) . .
C20 C25 Lu1 78.96(11) . .
C29 C25 Lu1 52.80(10) . .
C21 C26 C27 108.08(18) . .
C21 C26 C28 115.10(19) . .
C27 C26 C28 108.9(2) . .
C21 C26 H26A 108.2 . .
C27 C26 H26A 108.2 . .
C28 C26 H26A 108.2 . .
C26 C27 H27A 109.5 . .
C26 C27 H27B 109.5 . .
H27A C27 H27B 109.5 . .
C26 C27 H27C 109.5 . .
H27A C27 H27C 109.5 . .
H27B C27 H27C 109.5 . .
C26 C28 H28A 109.5 . .
C26 C28 H28B 109.5 . .
H28A C28 H28B 109.5 . .
C26 C28 H28C 109.5 . .
H28A C28 H28C 109.5 . .
H28B C28 H28C 109.5 . .
C25 C29 C31 112.09(18) . .
C25 C29 C30 111.68(18) . .
C31 C29 C30 107.58(17) . .
C25 C29 Lu1 97.39(12) . .
C31 C29 Lu1 130.79(15) . .
C30 C29 Lu1 95.92(12) . .
C29 C30 Lu1 53.02(10) . .
C29 C30 H30A 109.5 . .
Lu1 C30 H30A 162.5 . .
C29 C30 H30B 109.5 . .
Lu1 C30 H30B 79.8 . .
H30A C30 H30B 109.5 . .
C29 C30 H30C 109.5 . .
Lu1 C30 H30C 80.0 . .
H30A C30 H30C 109.5 . .
H30B C30 H30C 109.5 . .
C29 C31 H31A 109.5 . .
C29 C31 H31B 109.5 . .
H31A C31 H31B 109.5 . .
C29 C31 H31C 109.5 . .
H31A C31 H31C 109.5 . .
H31B C31 H31C 109.5 . .

loop_
_geom_bond_atom_site_label_1
_geom_bond_atom_site_label_2
_geom_bond_distance
_geom_bond_site_symmetry_2
Lu1 N1 2.2488(16) .
Lu1 N3 2.3182(16) 2_556
Lu1 N3 2.3376(17) .
Lu1 N2 2.3500(16) .
Lu1 C29 2.399(2) .
Lu1 C20 2.926(2) 2_556
Lu1 C25 2.987(2) .
Lu1 C30 2.987(2) .
Lu1 Lu1 3.4604(2) 2_556
N1 C1 1.427(2) .
N1 C13 1.458(2) .
C1 C2 1.418(3) .
C1 C6 1.425(3) .
N2 C14 1.341(3) .
N2 C18 1.352(3) .
C2 C3 1.395(3) .
C2 C10 1.517(3) .
N3 C20 1.449(2) .
N3 C19 1.473(3) .
N3 Lu1 2.3183(16) 2_556
C3 C4 1.383(3) .
C3 H3 0.9500 .
C4 C5 1.385(3) .
C4 H4 0.9500 .
C5 C6 1.395(3) .
C5 H5 0.9500 .
C6 C7 1.514(3) .
C7 C8 1.528(3) .
C7 C9 1.534(3) .
C7 H7 1.0000 .
C8 H8A 0.9800 .
C8 H8B 0.9800 .
C8 H8C 0.9800 .
C9 H9A 0.9800 .
C9 H9B 0.9800 .
C9 H9C 0.9800 .
C10 C12 1.534(3) .
C10 C11 1.535(3) .
C10 H10 1.0000 .
C11 H11A 0.9800 .
C11 H11B 0.9800 .
C11 H1C 0.9800 .
C12 H12A 0.9800 .
C12 H12B 0.9800 .
C12 H12C 0.9800 .
C13 C14 1.500(3) .
C13 H13A 0.9900 .
C13 H13B 0.9900 .
C14 C15 1.392(3) .
C15 C16 1.387(3) .
C15 H15 0.9500 .
C16 C17 1.391(3) .
C16 H16 0.9500 .
C17 C18 1.388(3) .
C17 H17 0.9500 .
C18 C19 1.510(3) .
C19 H19A 0.9900 .
C19 H19B 0.9900 .
C20 C21 1.416(3) .
C20 C25 1.440(3) .
C20 Lu1 2.9256(19) 2_556
C21 C22 1.400(3) .
C21 C26 1.522(3) .
C22 C23 1.380(3) .
C22 H22A 0.9500 .
C23 C24 1.383(3) .
C23 H23A 0.9500 .
C24 C25 1.404(3) .
C24 H24A 0.9500 .
C25 C29 1.498(3) .
C26 C27 1.532(3) .
C26 C28 1.534(3) .
C26 H26A 1.0000 .
C27 H27A 0.9800 .
C27 H27B 0.9800 .
C27 H27C 0.9800 .
C28 H28A 0.9800 .
C28 H28B 0.9800 .
C28 H28C 0.9800 .
C29 C31 1.530(3) .
C29 C30 1.550(3) .
C30 H30A 0.9800 .
C30 H30B 0.9800 .
C30 H30C 0.9800 .
C31 H31A 0.9800 .
C31 H31B 0.9800 .
C31 H31C 0.9800 .

loop_
_geom_torsion_atom_site_label_1
_geom_torsion_atom_site_label_2
_geom_torsion_atom_site_label_3
_geom_torsion_atom_site_label_4
_geom_torsion
_geom_torsion_site_symmetry_1
_geom_torsion_site_symmetry_4
N3 Lu1 N1 C1 97.74(17) 2_556 .
N3 Lu1 N1 C1 -164.89(14) . .
N2 Lu1 N1 C1 -160.02(18) . .
C29 Lu1 N1 C1 -52.82(19) . .
C20 Lu1 N1 C1 70.13(18) 2_556 .
C25 Lu1 N1 C1 -54.6(2) . .
C30 Lu1 N1 C1 -82.70(17) . .
Lu1 Lu1 N1 C1 139.04(15) 2_556 .
N3 Lu1 N1 C13 -86.23(14) 2_556 .
N3 Lu1 N1 C13 11.14(18) . .
N2 Lu1 N1 C13 16.01(13) . .
C29 Lu1 N1 C13 123.21(14) . .
C20 Lu1 N1 C13 -113.84(14) 2_556 .
C25 Lu1 N1 C13 121.40(16) . .
C30 Lu1 N1 C13 93.33(14) . .
Lu1 Lu1 N1 C13 -44.93(16) 2_556 .
C13 N1 C1 C2 69.5(2) . .
Lu1 N1 C1 C2 -114.18(19) . .
C13 N1 C1 C6 -111.2(2) . .
Lu1 N1 C1 C6 65.1(2) . .
N1 Lu1 N2 C14 -11.03(14) . .
N3 Lu1 N2 C14 90.26(15) 2_556 .
N3 Lu1 N2 C14 165.52(16) . .
C29 Lu1 N2 C14 -132.54(15) . .
C20 Lu1 N2 C14 103.12(15) 2_556 .
C25 Lu1 N2 C14 -165.31(14) . .
C30 Lu1 N2 C14 -123.43(15) . .
Lu1 Lu1 N2 C14 123.79(14) 2_556 .
N1 Lu1 N2 C18 171.95(16) . .
N3 Lu1 N2 C18 -86.76(15) 2_556 .
N3 Lu1 N2 C18 -11.50(14) . .
C29 Lu1 N2 C18 50.43(16) . .
C20 Lu1 N2 C18 -73.91(17) 2_556 .
C25 Lu1 N2 C18 17.66(16) . .
C30 Lu1 N2 C18 59.54(15) . .
Lu1 Lu1 N2 C18 -53.24(14) 2_556 .
C6 C1 C2 C3 -0.7(3) . .
N1 C1 C2 C3 178.58(19) . .
C6 C1 C2 C10 177.46(19) . .
N1 C1 C2 C10 -3.3(3) . .
N1 Lu1 N3 C20 163.55(11) . .
N3 Lu1 N3 C20 -90.63(11) 2_556 .
N2 Lu1 N3 C20 158.59(13) . .
C29 Lu1 N3 C20 34.22(12) . .
C20 Lu1 N3 C20 -61.48(13) 2_556 .
C25 Lu1 N3 C20 12.19(11) . .
C30 Lu1 N3 C20 66.19(12) . .
Lu1 Lu1 N3 C20 -101.36(13) 2_556 .
N1 Lu1 N3 C19 30.05(17) . .
N3 Lu1 N3 C19 135.88(12) 2_556 .
N2 Lu1 N3 C19 25.09(13) . .
C29 Lu1 N3 C19 -99.27(14) . .
C20 Lu1 N3 C19 165.02(13) 2_556 .
C25 Lu1 N3 C19 -121.31(15) . .
C30 Lu1 N3 C19 -67.30(13) . .
Lu1 Lu1 N3 C19 125.14(15) 2_556 .
N1 Lu1 N3 Lu1 -95.09(9) . 2_556
N3 Lu1 N3 Lu1 10.73(8) 2_556 2_556
N2 Lu1 N3 Lu1 -100.05(7) . 2_556
C29 Lu1 N3 Lu1 135.59(7) . 2_556
C20 Lu1 N3 Lu1 39.88(6) 2_556 2_556
C25 Lu1 N3 Lu1 113.55(8) . 2_556
C30 Lu1 N3 Lu1 167.56(7) . 2_556
C1 C2 C3 C4 0.4(3) . .
C10 C2 C3 C4 -177.8(2) . .
C2 C3 C4 C5 0.1(4) . .
C3 C4 C5 C6 -0.4(4) . .
C4 C5 C6 C1 0.1(4) . .
C4 C5 C6 C7 178.8(2) . .
C2 C1 C6 C5 0.4(3) . .
N1 C1 C6 C5 -178.87(19) . .
C2 C1 C6 C7 -178.30(19) . .
N1 C1 C6 C7 2.4(3) . .
C5 C6 C7 C8 21.0(3) . .
C1 C6 C7 C8 -160.4(2) . .
C5 C6 C7 C9 -104.0(2) . .
C1 C6 C7 C9 74.7(3) . .
C3 C2 C10 C12 -51.3(3) . .
C1 C2 C10 C12 130.5(2) . .
C3 C2 C10 C11 72.4(3) . .
C1 C2 C10 C11 -105.7(2) . .
C1 N1 C13 C14 157.56(17) . .
Lu1 N1 C13 C14 -19.2(2) . .
C18 N2 C14 C15 2.5(3) . .
Lu1 N2 C14 C15 -174.54(16) . .
C18 N2 C14 C13 -178.24(17) . .
Lu1 N2 C14 C13 4.7(2) . .
N1 C13 C14 N2 8.8(3) . .
N1 C13 C14 C15 -171.92(19) . .
N2 C14 C15 C16 -3.1(3) . .
C13 C14 C15 C16 177.7(2) . .
C14 C15 C16 C17 1.1(4) . .
C15 C16 C17 C18 1.4(4) . .
C14 N2 C18 C17 0.1(3) . .
Lu1 N2 C18 C17 177.07(15) . .
C14 N2 C18 C19 179.80(17) . .
Lu1 N2 C18 C19 -3.2(2) . .
C16 C17 C18 N2 -2.0(3) . .
C16 C17 C18 C19 178.3(2) . .
C20 N3 C19 C18 -162.25(17) . .
Lu1 N3 C19 C18 78.68(17) 2_556 .
Lu1 N3 C19 C18 -34.80(19) . .
N2 C18 C19 N3 24.0(2) . .
C17 C18 C19 N3 -156.34(19) . .
C19 N3 C20 C21 -78.9(2) . .
Lu1 N3 C20 C21 49.4(2) 2_556 .
Lu1 N3 C20 C21 148.27(16) . .
C19 N3 C20 C25 109.3(2) . .
Lu1 N3 C20 C25 -122.40(16) 2_556 .
Lu1 N3 C20 C25 -23.5(2) . .
C19 N3 C20 Lu1 -128.26(18) . 2_556
Lu1 N3 C20 Lu1 98.90(9) . 2_556
C25 C20 C21 C22 5.9(3) . .
N3 C20 C21 C22 -165.67(19) . .
Lu1 C20 C21 C22 -129.00(19) 2_556 .
C25 C20 C21 C26 -165.62(19) . .
N3 C20 C21 C26 22.8(3) . .
Lu1 C20 C21 C26 59.50(18) 2_556 .
C20 C21 C22 C23 -0.4(3) . .
C26 C21 C22 C23 171.4(2) . .
C21 C22 C23 C24 -3.8(3) . .
C22 C23 C24 C25 2.6(4) . .
C23 C24 C25 C20 2.7(3) . .
C23 C24 C25 C29 -177.8(2) . .
C23 C24 C25 Lu1 113.3(3) . .
C21 C20 C25 C24 -6.9(3) . .
N3 C20 C25 C24 164.94(18) . .
Lu1 C20 C25 C24 103.3(2) 2_556 .
C21 C20 C25 C29 173.54(19) . .
N3 C20 C25 C29 -14.6(3) . .
Lu1 C20 C25 C29 -76.3(2) 2_556 .
C21 C20 C25 Lu1 -153.98(18) . .
N3 C20 C25 Lu1 17.86(15) . .
Lu1 C20 C25 Lu1 -43.78(15) 2_556 .
N1 Lu1 C25 C24 96.3(3) . .
N3 Lu1 C25 C24 -57.1(3) 2_556 .
N3 Lu1 C25 C24 -133.8(3) . .
N2 Lu1 C25 C24 -167.9(3) . .
C29 Lu1 C25 C24 93.3(3) . .
C20 Lu1 C25 C24 -36.6(3) 2_556 .
C30 Lu1 C25 C24 131.7(3) . .
Lu1 Lu1 C25 C24 -94.9(3) 2_556 .
N1 Lu1 C25 C20 -142.03(14) . .
N3 Lu1 C25 C20 64.65(12) 2_556 .
N3 Lu1 C25 C20 -12.05(11) . .
N2 Lu1 C25 C20 -46.21(13) . .
C29 Lu1 C25 C20 -144.97(19) . .
C20 Lu1 C25 C20 85.14(11) 2_556 .
C30 Lu1 C25 C20 -106.54(13) . .
Lu1 Lu1 C25 C20 26.79(11) 2_556 .
N1 Lu1 C25 C29 2.9(2) . .
N3 Lu1 C25 C29 -150.38(13) 2_556 .
N3 Lu1 C25 C29 132.91(15) . .
N2 Lu1 C25 C29 98.76(13) . .
C20 Lu1 C25 C29 -129.89(14) 2_556 .
C30 Lu1 C25 C29 38.42(13) . .
Lu1 Lu1 C25 C29 171.75(13) 2_556 .
C22 C21 C26 C27 -76.4(2) . .
C20 C21 C26 C27 95.2(2) . .
C22 C21 C26 C28 45.6(3) . .
C20 C21 C26 C28 -142.8(2) . .
C24 C25 C29 C31 1.7(3) . .
C20 C25 C29 C31 -178.79(19) . .
Lu1 C25 C29 C31 139.8(2) . .
C24 C25 C29 C30 122.5(2) . .
C20 C25 C29 C30 -58.0(2) . .
Lu1 C25 C29 C30 -99.41(16) . .
C24 C25 C29 Lu1 -138.11(18) . .
C20 C25 C29 Lu1 41.4(2) . .
N1 Lu1 C29 C25 -178.51(11) . .
N3 Lu1 C29 C25 35.16(15) 2_556 .
N3 Lu1 C29 C25 -37.46(12) . .
N2 Lu1 C29 C25 -95.03(13) . .
C20 Lu1 C29 C25 48.03(13) 2_556 .
C30 Lu1 C29 C25 -112.83(19) . .
Lu1 Lu1 C29 C25 -8.37(13) 2_556 .
N1 Lu1 C29 C31 53.7(2) . .
N3 Lu1 C29 C31 -92.6(2) 2_556 .
N3 Lu1 C29 C31 -165.3(2) . .
N2 Lu1 C29 C31 137.17(18) . .
C20 Lu1 C29 C31 -79.8(2) 2_556 .
C25 Lu1 C29 C31 -127.8(3) . .
C30 Lu1 C29 C31 119.4(3) . .
Lu1 Lu1 C29 C31 -136.17(18) 2_556 .
N1 Lu1 C29 C30 -65.68(15) . .
N3 Lu1 C29 C30 147.99(12) 2_556 .
N3 Lu1 C29 C30 75.37(13) . .
N2 Lu1 C29 C30 17.80(14) . .
C20 Lu1 C29 C30 160.86(12) 2_556 .
C25 Lu1 C29 C30 112.83(19) . .
Lu1 Lu1 C29 C30 104.45(12) 2_556 .
C25 C29 C30 Lu1 100.39(16) . .
C31 C29 C30 Lu1 -136.20(19) . .
N1 Lu1 C30 C29 128.55(13) . .
N3 Lu1 C30 C29 -52.19(17) 2_556 .
N3 Lu1 C30 C29 -95.21(13) . .
N2 Lu1 C30 C29 -163.83(13) . .
C20 Lu1 C30 C29 -23.16(15) 2_556 .
C25 Lu1 C30 C29 -36.78(12) . .
Lu1 Lu1 C30 C29 -86.34(13) 2_556 .
